data_4317128
loop_
_publ_author_name
'Fran\,cois Baril-Robert'
'Sarah Petit'
'Guillaume Pilet'
'Guillaume Chastanet'
'Christian Reber'
'Dominique Luneau'

_publ_contact_author_address
; 
Groupe de Cristallographie et Ing\'enierie Mol\'eculaire
Laboratoire des Multimat\'eriaux et Interfaces
UMR 5615 CNRS-Universit\'e Claude Bernard Lyon 1
B\^at. Jules Raulin
43 bd du 11 Novembre 1918
69622 Villeurbanne cedex
FRANCE
;
_publ_contact_author_email guillaume.pilet@univ-lyon1.fr
_publ_contact_author_fax '(+33)4 72 43 11 60'
_publ_contact_author_name 'Guillaume Pilet'
_publ_contact_author_phone '(+33)4 72 44 82 20'
_publ_section_title
;
 Site-Selective Lanthanide Doping in a Nonanuclear Yttrium(III) Cluster
 Revealed by Crystal Structures and Luminescence Spectra
;
_journal_name_full 'Inorganic Chemistry'
_journal_page_first 10970
_journal_page_last 10976
_journal_paper_doi 10.1021/ic1011082
_journal_volume 49
_journal_year 2010
_chemical_formula_moiety 'C80 H122 O45 Pr0.06 Y8.19'
_chemical_formula_sum 'C80 H122 O45 Pr0.23 Y8.77'
_chemical_formula_weight 2615.91
_space_group_IT_number 85
_symmetry_cell_setting tetragonal
_symmetry_space_group_name_Hall '-P 4a'
_symmetry_space_group_name_H-M 'P 4/n :2'
_atom_sites_solution_hydrogens geom
_atom_sites_solution_primary direct
_audit_creation_date 06-12-07
_audit_creation_method CRYSTALS_ver_12.84
_cell_angle_alpha 90
_cell_angle_beta 90
_cell_angle_gamma 90
_cell_formula_units_Z 2
_cell_length_a 19.0060(4)
_cell_length_b 19.0060(4)
_cell_length_c 15.5001(3)
_cell_measurement_reflns_used 6907
_cell_measurement_temperature 293
_cell_measurement_theta_max 28
_cell_measurement_theta_min 0
_cell_volume 5599.1(2)
_computing_cell_refinement 'DENZO/SCALEPACK (Otwinowski & Minor, 1997)'
_computing_data_collection 'COLLECT (Nonius, 1997-2001).'
_computing_data_reduction 'DENZO/SCALEPACK (Otwinowski & Minor, 1997)'
_computing_molecular_graphics 'CAMERON (Watkin et al., 1996)'
_computing_publication_material 'CRYSTALS (Betteridge et al., 2003)'
_computing_structure_refinement 'CRYSTALS (Betteridge et al., 2003)'
_computing_structure_solution 'SIR92 (Altomare et al., 1994)'
_diffrn_ambient_temperature 293
_diffrn_measured_fraction_theta_full 1.000
_diffrn_measured_fraction_theta_max 1.000
_diffrn_measurement_device_type 'Nonius KappaCCD'
_diffrn_measurement_method \w/2\q
_diffrn_radiation_monochromator graphite
_diffrn_radiation_type 'Mo K\a'
_diffrn_radiation_wavelength 0.71073
_diffrn_reflns_av_R_equivalents 0.072
_diffrn_reflns_limit_h_max 24
_diffrn_reflns_limit_h_min -24
_diffrn_reflns_limit_k_max 17
_diffrn_reflns_limit_k_min -17
_diffrn_reflns_limit_l_max 20
_diffrn_reflns_limit_l_min -20
_diffrn_reflns_number 13322
_diffrn_reflns_theta_full 27.863
_diffrn_reflns_theta_max 27.863
_diffrn_reflns_theta_min 1.314
_diffrn_standards_number 0
_exptl_absorpt_coefficient_mu 4.665
_exptl_absorpt_correction_T_max 0.9553
_exptl_absorpt_correction_T_min 0.9553
_exptl_absorpt_correction_type none
_exptl_crystal_colour colourless
_exptl_crystal_density_diffrn 1.552
_exptl_crystal_description cubic
_exptl_crystal_F_000 2542.282
_exptl_crystal_size_max 0.01
_exptl_crystal_size_mid 0.01
_exptl_crystal_size_min 0.01
_refine_diff_density_max 2.08
_refine_diff_density_min -1.09
_refine_ls_extinction_method None
_refine_ls_goodness_of_fit_ref 1.0740
_refine_ls_hydrogen_treatment noref
_refine_ls_matrix_type full
_refine_ls_number_parameters 309
_refine_ls_number_reflns 3071
_refine_ls_number_restraints 10
_refine_ls_R_factor_all 0.1134
_refine_ls_R_factor_gt 0.0463
_refine_ls_shift/su_max 0.002034
_refine_ls_structure_factor_coef F
_refine_ls_weighting_details
;
 Method, part 1, Chebychev polynomial, (Watkin, 1994, Prince, 1982) 
 [weight] = 1.0/[A~0~*T~0~(x)+A~1~*T~1~(x) ... +A~n-1~]*T~n-1~(x)] 
 where A~i~ are the Chebychev coefficients listed below and x= Fcalc/Fmax 
 Method = Robust Weighting (Prince, 1982) 
 W = [weight] * [1-(deltaF/6*sigmaF)^2^]^2^ 
 A~i~ are: 
 0.389 0.307 0.217 
;
_refine_ls_weighting_scheme calc
_refine_ls_wR_factor_all 0.1022
_refine_ls_wR_factor_gt 0.0509
_refine_ls_wR_factor_ref 0.0509
_reflns_limit_h_max 17
_reflns_limit_h_min -17
_reflns_limit_k_max 24
_reflns_limit_k_min 0
_reflns_limit_l_max 20
_reflns_limit_l_min 0
_reflns_number_gt 3071
_reflns_number_total 6673
_reflns_threshold_expression I>3.0\s(I)
_oxford_diffrn_Wilson_B_factor 0.00
_oxford_diffrn_Wilson_scale 0.00
_oxford_refine_ls_scale 0.04840(11)
_oxford_structure_analysis_title 'import in P 4/n'
_cod_data_source_file ic1011082_si_001_4.cif
_cod_data_source_block cluster4-Y8.77-Pr0.23
_cod_depositor_comments
;
The following automatic conversions were performed:

'_symmetry_cell_setting' value 'Tetragonal' changed to 'tetragonal'
according to the built-in table from CIF Core dictionary named
'cif_core.dic' version 2.4.1 from 2010-06-29.

Automatic conversion script
Id: cif_fix_values 1646 2011-03-28 12:23:43Z adriana 
;
_cod_original_sg_symbol_H-M 'P 4/n '
_cod_database_code 4317128

loop_
_symmetry_equiv_pos_as_xyz
x,y,z
-x,-y,-z
-y+1/2,x,z
y+1/2,-x,-z
-x+1/2,-y+1/2,z
x+1/2,y+1/2,-z
y,-x+1/2,z
-y,x+1/2,-z

loop_
_atom_site_label
_atom_site_type_symbol
_atom_site_fract_x
_atom_site_fract_y
_atom_site_fract_z
_atom_site_U_iso_or_equiv
_atom_site_occupancy
_atom_site_adp_type
_atom_site_refinement_flags_posn
_atom_site_refinement_flags_adp
_atom_site_refinement_flags_occupancy
_atom_site_disorder_assembly
_atom_site_disorder_group
_atom_site_attached_hydrogens
Y1 Y 0.250000(5) 0.250000(5) 0.640244(5) 0.0250 0.7718(13) Uani S T P . . .
Pr1 Pr 0.250000(5) 0.250000(5) 0.640244(5) 0.0250 0.2282(13) Uani S T P . . .
Y2 Y 0.34959(3) 0.33749(3) 0.81526(4) 0.0286 1.0000 Uani . . . . . .
Y3 Y 0.25479(3) 0.38402(3) 0.46738(4) 0.0279 1.0000 Uani . . . . . .
O1 O 0.2500 0.2500 0.4513(5) 0.0329 1.0000 Uani S T . . . .
O2 O 0.2500 0.2500 0.8299(5) 0.0356 1.0000 Uani S T . . . .
O3 O 0.1749(2) 0.3297(2) 0.5571(3) 0.0326 1.0000 Uani . . . . . .
O4 O 0.2555(2) 0.3580(2) 0.7233(3) 0.0311 1.0000 Uani . . . . . .
O11 O 0.3407(2) 0.3336(2) 0.3692(3) 0.0346 1.0000 Uani . . . . . .
C12 C 0.3714(3) 0.3615(4) 0.3013(4) 0.0340 1.0000 Uani . . . . . .
C13 C 0.4035(4) 0.3100(4) 0.2401(5) 0.0451 1.0000 Uani . . . . . .
C14 C 0.3769(4) 0.4317(4) 0.2863(4) 0.0360 1.0000 Uani . . . . . .
C15 C 0.3559(3) 0.4851(4) 0.3446(5) 0.0375 1.0000 Uani . . . . . .
C16 C 0.3669(5) 0.5608(4) 0.3202(6) 0.0525 1.0000 Uani . . . . . .
O17 O 0.3280(3) 0.4727(3) 0.4164(3) 0.0447 1.0000 Uani . . . . . .
O18 O 0.1841(3) 0.4788(3) 0.4344(3) 0.0405 1.0000 Uani . . . . . .
C19 C 0.1841(4) 0.5422(4) 0.4608(5) 0.0407 1.0000 Uani . . . . . .
C20 C 0.1509(5) 0.5968(5) 0.4038(6) 0.0605 1.0000 Uani . . . . . .
C21 C 0.2132(4) 0.5646(4) 0.5400(5) 0.0412 1.0000 Uani . . . . . .
C22 C 0.2446(4) 0.5210(3) 0.5999(4) 0.0350 1.0000 Uani . . . . . .
C23 C 0.2621(4) 0.5499(4) 0.6876(5) 0.0427 1.0000 Uani . . . . . .
O24 O 0.2589(3) 0.4561(2) 0.5878(3) 0.0364 1.0000 Uani . . . . . .
O25 O 0.3982(2) 0.3923(2) 0.6955(3) 0.0346 1.0000 Uani . . . . . .
C26 C 0.4332(3) 0.4484(3) 0.6838(4) 0.0354 1.0000 Uani . . . . . .
C27 C 0.4603(4) 0.4627(4) 0.5946(5) 0.0439 1.0000 Uani . . . . . .
C28 C 0.4480(4) 0.4971(4) 0.7499(5) 0.0386 1.0000 Uani . . . . . .
C29 C 0.4197(4) 0.4938(4) 0.8331(5) 0.0439 1.0000 Uani . . . . . .
C30 C 0.4384(6) 0.5517(5) 0.8978(6) 0.0712 1.0000 Uani . . . . . .
O31 O 0.3779(3) 0.4475(3) 0.8601(3) 0.0426 1.0000 Uani . . . . . .
O32 O 0.1675(3) 0.4696(3) 0.8441(3) 0.0426 1.0000 Uani . . . . . .
C33 C 0.1845(4) 0.5067(4) 0.9088(5) 0.0434 1.0000 Uani . . . . . .
C34 C 0.1616(5) 0.5817(4) 0.9084(6) 0.0574 1.0000 Uani . . . . . .
C35 C 0.2263(4) 0.4797(4) 0.9781(4) 0.0433 1.0000 Uani . . . . . .
C36 C 0.2620(4) 0.4180(4) 0.9750(4) 0.0403 1.0000 Uani . . . . . .
C37 C 0.3132(4) 0.3988(5) 1.0453(5) 0.0495 1.0000 Uani . . . . . .
O38 O 0.2568(2) 0.3716(2) 0.9140(3) 0.0344 1.0000 Uani . . . . . .
O41 O 0.2500 0.7500 0.0000 0.0226 1.0000 Uani S T . . . .
O42 O 0.2436(7) 0.6222(6) 0.1288(8) 0.0621 0.5000 Uani . . . . . .
H131 H 0.3941 0.2609 0.2612 0.0524 1.0000 Uiso . . . . . .
H132 H 0.4551 0.3180 0.2365 0.0524 1.0000 Uiso . . . . . .
H133 H 0.3817 0.3160 0.1817 0.0524 1.0000 Uiso . . . . . .
H141 H 0.3984 0.4468 0.2292 0.0426 1.0000 Uiso . . . . . .
H161 H 0.3493 0.5934 0.3659 0.0657 1.0000 Uiso . . . . . .
H162 H 0.4186 0.5703 0.3104 0.0657 1.0000 Uiso . . . . . .
H163 H 0.3414 0.5722 0.2642 0.0657 1.0000 Uiso . . . . . .
H201 H 0.1325 0.5758 0.3499 0.0732 1.0000 Uiso . . . . . .
H202 H 0.1862 0.6347 0.3892 0.0732 1.0000 Uiso . . . . . .
H203 H 0.1107 0.6200 0.4363 0.0732 1.0000 Uiso . . . . . .
H231 H 0.2838 0.5118 0.7246 0.0556 1.0000 Uiso . . . . . .
H232 H 0.2950 0.5900 0.6832 0.0556 1.0000 Uiso . . . . . .
H233 H 0.2173 0.5659 0.7172 0.0556 1.0000 Uiso . . . . . .
H211 H 0.2110 0.6168 0.5546 0.0519 1.0000 Uiso . . . . . .
H371 H 0.3351 0.3515 1.0322 0.0634 1.0000 Uiso . . . . . .
H372 H 0.2891 0.3960 1.1025 0.0634 1.0000 Uiso . . . . . .
H373 H 0.3525 0.4345 1.0494 0.0634 1.0000 Uiso . . . . . .
H341 H 0.1328 0.5912 0.8544 0.0707 1.0000 Uiso . . . . . .
H342 H 0.1318 0.5917 0.9597 0.0707 1.0000 Uiso . . . . . .
H343 H 0.2033 0.6138 0.9079 0.0707 1.0000 Uiso . . . . . .
H351 H 0.2304 0.5092 1.0330 0.0493 1.0000 Uiso . . . . . .
H301 H 0.4159 0.5421 0.9551 0.0857 1.0000 Uiso . . . . . .
H302 H 0.4913 0.5534 0.9064 0.0857 1.0000 Uiso . . . . . .
H303 H 0.4224 0.5982 0.8757 0.0857 1.0000 Uiso . . . . . .
H271 H 0.4465 0.4242 0.5542 0.0567 1.0000 Uiso . . . . . .
H272 H 0.5136 0.4661 0.5952 0.0567 1.0000 Uiso . . . . . .
H273 H 0.4415 0.5087 0.5720 0.0567 1.0000 Uiso . . . . . .
H281 H 0.4802 0.5377 0.7349 0.0482 1.0000 Uiso . . . . . .
H5 H 0.1483 0.3552 0.5973 0.0500 1.0000 Uiso . . . . . .
H6 H 0.2500 0.2500 0.8956 0.0500 0.5000 Uiso . . . . . .
H15 H 0.2500 0.2500 0.4008 0.0500 0.5000 Uiso . . . . . .
H16 H 0.2538 0.3975 0.6913 0.0500 1.0000 Uiso . . . . . .
H411 H 0.2749 0.7572 -0.0561 0.0209 0.2500 Uiso . . . . . .
H412 H 0.2067 0.7798 0.0015 0.0209 0.2500 Uiso . . . . . .
H421 H 0.1937 0.6516 0.1441 0.0861 0.5000 Uiso . . . . . .
H422 H 0.2512 0.6273 0.0716 0.0861 0.5000 Uiso . . . . . .

loop_
_atom_site_aniso_label
_atom_site_aniso_U_11
_atom_site_aniso_U_22
_atom_site_aniso_U_33
_atom_site_aniso_U_23
_atom_site_aniso_U_13
_atom_site_aniso_U_12
Y1 0.025016(4) 0.025016(4) 0.025016(4) 0.000000(4) 0.000000(4) 0.000000(4)
Pr1 0.025016(4) 0.025016(4) 0.025016(4) 0.000000(4) 0.000000(4) 0.000000(4)
Y2 0.0309(3) 0.0315(3) 0.0233(3) -0.0016(3) -0.0008(2) -0.0006(3)
Y3 0.0306(3) 0.0298(3) 0.0232(3) 0.0008(3) 0.0004(2) -0.0005(3)
O1 0.037(3) 0.037(3) 0.025(5) 0.0000 0.0000 0.0000
O2 0.042(3) 0.042(3) 0.024(5) 0.0000 0.0000 0.0000
O3 0.034(2) 0.034(2) 0.030(2) -0.0006(18) 0.0005(18) -0.0022(18)
O4 0.039(2) 0.030(2) 0.024(2) 0.0020(16) 0.0011(19) -0.0014(19)
O11 0.037(2) 0.037(2) 0.030(2) 0.0068(19) 0.0041(19) -0.002(2)
C12 0.033(3) 0.042(4) 0.026(3) -0.003(3) -0.004(3) -0.002(3)
C13 0.056(5) 0.046(4) 0.033(4) 0.002(3) 0.014(3) 0.005(3)
C14 0.036(3) 0.041(4) 0.030(3) 0.004(3) 0.001(3) -0.005(3)
C15 0.032(3) 0.040(4) 0.041(4) -0.001(3) 0.004(3) -0.007(3)
C16 0.062(5) 0.035(4) 0.061(5) 0.006(4) 0.018(4) 0.003(3)
O17 0.046(3) 0.044(3) 0.044(3) -0.003(2) 0.010(2) -0.008(2)
O18 0.043(3) 0.040(3) 0.039(3) -0.001(2) -0.005(2) 0.000(2)
C19 0.035(3) 0.040(4) 0.047(4) 0.004(3) -0.003(3) 0.001(3)
C20 0.075(6) 0.046(5) 0.061(5) 0.003(4) -0.019(5) 0.004(4)
C21 0.044(4) 0.033(3) 0.047(4) 0.004(3) 0.002(3) -0.002(3)
C22 0.035(3) 0.034(3) 0.036(4) -0.005(3) 0.008(3) -0.004(3)
C23 0.055(4) 0.039(4) 0.034(4) -0.005(3) 0.005(3) -0.002(3)
O24 0.046(3) 0.036(2) 0.027(2) -0.0025(19) 0.000(2) 0.001(2)
O25 0.041(2) 0.037(2) 0.026(2) 0.0010(19) -0.0002(19) -0.0072(19)
C26 0.032(3) 0.038(3) 0.036(3) -0.002(3) -0.002(3) -0.001(3)
C27 0.052(4) 0.050(4) 0.030(4) 0.000(3) 0.010(3) -0.005(3)
C28 0.040(4) 0.036(3) 0.040(4) 0.005(3) 0.000(3) -0.005(3)
C29 0.045(4) 0.042(4) 0.045(4) -0.001(3) -0.001(3) -0.004(3)
C30 0.097(8) 0.059(5) 0.058(6) -0.023(5) 0.007(5) -0.016(5)
O31 0.044(3) 0.046(3) 0.038(3) -0.005(2) 0.008(2) -0.008(2)
O32 0.051(3) 0.036(2) 0.042(3) -0.001(2) -0.004(2) 0.001(2)
C33 0.050(4) 0.041(4) 0.039(4) 0.001(3) 0.012(3) -0.007(3)
C34 0.079(6) 0.037(4) 0.056(5) -0.005(4) 0.007(4) 0.001(4)
C35 0.052(4) 0.050(4) 0.028(4) -0.011(3) 0.003(3) -0.005(3)
C36 0.051(4) 0.042(4) 0.029(4) -0.005(3) 0.008(3) -0.005(3)
C37 0.060(5) 0.062(5) 0.027(4) -0.007(3) -0.007(3) 0.000(4)
O38 0.036(2) 0.040(2) 0.027(2) -0.0060(19) 0.0006(19) 0.001(2)
O41 0.020(2) 0.020(2) 0.027(4) 0.0000 0.0000 0.0000
O42 0.060(7) 0.056(7) 0.071(8) 0.003(6) 0.011(6) -0.007(6)

loop_
_atom_type_symbol
_atom_type_scat_dispersion_real
_atom_type_scat_dispersion_imag
_atom_type_scat_Cromer_Mann_a1
_atom_type_scat_Cromer_Mann_b1
_atom_type_scat_Cromer_Mann_a2
_atom_type_scat_Cromer_Mann_b2
_atom_type_scat_Cromer_Mann_a3
_atom_type_scat_Cromer_Mann_b3
_atom_type_scat_Cromer_Mann_a4
_atom_type_scat_Cromer_Mann_b4
_atom_type_scat_Cromer_Mann_c
_atom_type_scat_source
Y -2.7962 3.5667 17.7760 1.4029 10.2946 12.8006 5.7263 0.1256 3.2659 104.3540 1.9121 'International Tables Vol C 4.2.6.8 and 6.1.1.4'
Pr -0.2180 2.8214 22.0440 2.7739 19.6697 0.2221 12.3856 16.7669 2.8243 143.6440 2.0583 'International Tables Vol C 4.2.6.8 and 6.1.1.4'
C 0.0033 0.0016 2.3100 20.8439 1.0200 10.2075 1.5886 0.5687 0.8650 51.6512 0.2156 'International Tables Vol C 4.2.6.8 and 6.1.1.4'
O 0.0106 0.0060 3.0485 13.2771 2.2868 5.7011 1.5463 0.3239 0.8670 32.9089 0.2508 'International Tables Vol C 4.2.6.8 and 6.1.1.4'
H 0.0000 0.0000 0.4930 10.5109 0.3229 26.1257 0.1402 3.1424 0.0408 57.7998 0.0030 'International Tables Vol C 4.2.6.8 and 6.1.1.4'

loop_
_geom_angle_atom_site_label_1
_geom_angle_site_symmetry_1
_geom_angle_atom_site_label_2
_geom_angle_site_symmetry_2
_geom_angle_atom_site_label_3
_geom_angle_site_symmetry_3
_geom_angle
_geom_angle_publ_flag
O3 3_555 Y1 . O3 5_555 73.91(10) yes
O3 3_555 Y1 . O3 7_555 116.5(2) yes
O3 5_555 Y1 . O3 7_555 73.91(10) yes
O3 3_555 Y1 . O4 3_555 77.33(15) yes
O3 5_555 Y1 . O4 3_555 143.08(15) yes
O3 7_555 Y1 . O4 3_555 141.09(15) yes
O3 3_555 Y1 . O4 5_555 76.07(14) yes
O3 5_555 Y1 . O4 5_555 77.33(15) yes
O3 7_555 Y1 . O4 5_555 143.09(15) yes
O4 3_555 Y1 . O4 5_555 73.64(9) yes
O3 3_555 Y1 . O4 7_555 141.09(15) yes
O3 5_555 Y1 . O4 7_555 76.07(14) yes
O3 7_555 Y1 . O4 7_555 77.33(15) yes
O4 3_555 Y1 . O4 7_555 115.89(19) yes
O4 5_555 Y1 . O4 7_555 73.64(9) yes
O3 3_555 Y1 . O1 . 58.23(10) yes
O3 5_555 Y1 . O1 . 58.23(10) yes
O3 7_555 Y1 . O1 . 58.23(10) yes
O4 3_555 Y1 . O1 . 122.06(10) yes
O4 5_555 Y1 . O1 . 122.06(10) yes
O3 3_555 Y1 . O2 . 121.77(10) yes
O3 5_555 Y1 . O2 . 121.77(10) yes
O3 7_555 Y1 . O2 . 121.77(10) yes
O4 3_555 Y1 . O2 . 57.94(10) yes
O4 5_555 Y1 . O2 . 57.94(10) yes
O3 3_555 Y1 . O3 . 73.91(10) yes
O3 5_555 Y1 . O3 . 116.5(2) yes
O3 7_555 Y1 . O3 . 73.91(10) yes
O4 3_555 Y1 . O3 . 76.07(14) yes
O4 5_555 Y1 . O3 . 141.09(15) yes
O3 3_555 Y1 . O4 . 143.08(15) yes
O3 5_555 Y1 . O4 . 141.09(15) yes
O3 7_555 Y1 . O4 . 76.07(14) yes
O4 3_555 Y1 . O4 . 73.64(9) yes
O4 5_555 Y1 . O4 . 115.89(19) yes
O4 7_555 Y1 . O1 . 122.06(10) yes
O4 7_555 Y1 . O2 . 57.94(10) yes
O1 . Y1 . O2 . 179.996 yes
O4 7_555 Y1 . O3 . 143.09(15) yes
O1 . Y1 . O3 . 58.23(10) yes
O2 . Y1 . O3 . 121.77(10) yes
O4 7_555 Y1 . O4 . 73.64(9) yes
O1 . Y1 . O4 . 122.06(10) yes
O2 . Y1 . O4 . 57.94(10) yes
O3 . Y1 . O4 . 77.33(15) yes
O3 3_555 Pr1 . O3 5_555 73.91(10) yes
O3 3_555 Pr1 . O3 7_555 116.5(2) yes
O3 5_555 Pr1 . O3 7_555 73.91(10) yes
O3 3_555 Pr1 . O4 3_555 77.33(15) yes
O3 5_555 Pr1 . O4 3_555 143.08(15) yes
O3 7_555 Pr1 . O4 3_555 141.09(15) yes
O3 3_555 Pr1 . O4 5_555 76.07(14) yes
O3 5_555 Pr1 . O4 5_555 77.33(15) yes
O3 7_555 Pr1 . O4 5_555 143.09(15) yes
O4 3_555 Pr1 . O4 5_555 73.64(9) yes
O3 3_555 Pr1 . O4 7_555 141.09(15) yes
O3 5_555 Pr1 . O4 7_555 76.07(14) yes
O3 7_555 Pr1 . O4 7_555 77.33(15) yes
O4 3_555 Pr1 . O4 7_555 115.89(19) yes
O4 5_555 Pr1 . O4 7_555 73.64(9) yes
O3 3_555 Pr1 . O1 . 58.23(10) yes
O3 5_555 Pr1 . O1 . 58.23(10) yes
O3 7_555 Pr1 . O1 . 58.23(10) yes
O4 3_555 Pr1 . O1 . 122.06(10) yes
O4 5_555 Pr1 . O1 . 122.06(10) yes
O3 3_555 Pr1 . O2 . 121.77(10) yes
O3 5_555 Pr1 . O2 . 121.77(10) yes
O3 7_555 Pr1 . O2 . 121.77(10) yes
O4 3_555 Pr1 . O2 . 57.94(10) yes
O4 5_555 Pr1 . O2 . 57.94(10) yes
O3 3_555 Pr1 . O3 . 73.91(10) yes
O3 5_555 Pr1 . O3 . 116.5(2) yes
O3 7_555 Pr1 . O3 . 73.91(10) yes
O4 3_555 Pr1 . O3 . 76.07(14) yes
O4 5_555 Pr1 . O3 . 141.09(15) yes
O3 3_555 Pr1 . O4 . 143.08(15) yes
O3 5_555 Pr1 . O4 . 141.09(15) yes
O3 7_555 Pr1 . O4 . 76.07(14) yes
O4 3_555 Pr1 . O4 . 73.64(9) yes
O4 5_555 Pr1 . O4 . 115.89(19) yes
O4 7_555 Pr1 . O1 . 122.06(10) yes
O4 7_555 Pr1 . O2 . 57.94(10) yes
O1 . Pr1 . O2 . 179.996 yes
O4 7_555 Pr1 . O3 . 143.09(15) yes
O1 . Pr1 . O3 . 58.23(10) yes
O2 . Pr1 . O3 . 121.77(10) yes
O4 7_555 Pr1 . O4 . 73.64(9) yes
O1 . Pr1 . O4 . 122.06(10) yes
O2 . Pr1 . O4 . 57.94(10) yes
O3 . Pr1 . O4 . 77.33(15) yes
O38 7_555 Y2 . O32 7_555 71.07(16) yes
O38 7_555 Y2 . O4 7_555 78.86(15) yes
O32 7_555 Y2 . O4 7_555 91.15(16) yes
O38 7_555 Y2 . O2 . 65.24(16) yes
O32 7_555 Y2 . O2 . 133.62(14) yes
O4 7_555 Y2 . O2 . 66.30(17) yes
O38 7_555 Y2 . O4 . 130.80(15) yes
O32 7_555 Y2 . O4 . 151.71(16) yes
O4 7_555 Y2 . O4 . 78.4(2) yes
O2 . Y2 . O4 . 65.72(17) yes
O38 7_555 Y2 . O25 . 141.09(16) yes
O32 7_555 Y2 . O25 . 77.38(17) yes
O4 7_555 Y2 . O25 . 79.60(16) yes
O2 . Y2 . O25 . 131.6(2) yes
O4 . Y2 . O25 . 74.91(15) yes
O38 7_555 Y2 . O31 . 116.91(17) yes
O32 7_555 Y2 . O31 . 75.29(18) yes
O4 7_555 Y2 . O31 . 153.04(16) yes
O2 . Y2 . O31 . 139.09(16) yes
O4 . Y2 . O31 . 102.50(17) yes
O38 7_555 Y2 . O38 . 85.6(2) yes
O32 7_555 Y2 . O38 . 127.10(17) yes
O4 7_555 Y2 . O38 . 130.84(15) yes
O2 . Y2 . O38 . 64.82(16) yes
O4 . Y2 . O38 . 77.42(15) yes
O25 . Y2 . O31 . 74.79(16) yes
O25 . Y2 . O38 . 132.46(16) yes
O31 . Y2 . O38 . 74.47(16) yes
O11 3_555 Y3 . O3 7_555 130.60(16) yes
O11 3_555 Y3 . O1 . 64.79(16) yes
O3 7_555 Y3 . O1 . 66.01(17) yes
O11 3_555 Y3 . O3 . 76.63(15) yes
O3 7_555 Y3 . O3 . 79.8(2) yes
O1 . Y3 . O3 . 65.78(17) yes
O11 3_555 Y3 . O11 . 86.5(2) yes
O3 7_555 Y3 . O11 . 76.64(15) yes
O1 . Y3 . O11 . 64.57(16) yes
O3 . Y3 . O11 . 130.15(15) yes
O11 3_555 Y3 . O17 . 116.76(17) yes
O3 7_555 Y3 . O17 . 100.93(17) yes
O1 . Y3 . O17 . 135.20(17) yes
O3 . Y3 . O17 . 157.66(17) yes
O11 . Y3 . O17 . 70.77(16) yes
O11 3_555 Y3 . O18 . 73.80(16) yes
O3 7_555 Y3 . O18 . 151.87(17) yes
O1 . Y3 . O18 . 137.32(15) yes
O3 . Y3 . O18 . 95.75(16) yes
O11 . Y3 . O18 . 124.13(16) yes
O11 3_555 Y3 . O24 . 137.20(16) yes
O3 7_555 Y3 . O24 . 77.20(16) yes
O1 . Y3 . O24 . 131.9(2) yes
O3 . Y3 . O24 . 78.48(16) yes
O11 . Y3 . O24 . 135.69(16) yes
O17 . Y3 . O18 . 72.93(18) yes
O17 . Y3 . O24 . 79.93(17) yes
O18 . Y3 . O24 . 74.71(17) yes
Y3 3_555 O1 . Y3 5_555 89.46(4) yes
Y3 3_555 O1 . Y3 . 89.46(4) yes
Y3 5_555 O1 . Y3 . 168.8(4) yes
Y3 3_555 O1 . Y3 7_555 168.8(4) yes
Y3 5_555 O1 . Y3 7_555 89.46(4) yes
Y3 . O1 . Y3 7_555 89.46(4) yes
Y3 3_555 O1 . Pr1 . 84.41(19) yes
Y3 5_555 O1 . Pr1 . 84.41(19) yes
Y3 . O1 . Pr1 . 84.41(19) yes
Y3 7_555 O1 . Pr1 . 84.41(19) yes
Y3 3_555 O1 . Y1 . 84.41(19) yes
Y3 5_555 O1 . Y1 . 84.41(19) yes
Y3 . O1 . Y1 . 84.41(19) yes
Y3 7_555 O1 . Y1 . 84.41(19) yes
Y3 3_555 O1 . H15 . 95.6 no
Y3 5_555 O1 . H15 . 95.6 no
Y3 . O1 . H15 . 95.6 no
Y3 7_555 O1 . H15 . 95.6 no
Pr1 . O1 . H15 . 180.0 no
Y1 . O1 . H15 . 180.0 no
Y2 3_555 O2 . Y2 . 89.54(3) yes
Y2 3_555 O2 . Y2 7_555 169.7(4) yes
Y2 . O2 . Y2 7_555 89.54(3) yes
Y2 3_555 O2 . Y2 5_555 89.54(3) yes
Y2 . O2 . Y2 5_555 169.7(4) yes
Y2 7_555 O2 . Y2 5_555 89.54(3) yes
Y2 3_555 O2 . Pr1 . 84.86(19) yes
Y2 . O2 . Pr1 . 84.86(19) yes
Y2 7_555 O2 . Pr1 . 84.86(19) yes
Y2 5_555 O2 . Pr1 . 84.86(19) yes
Y2 3_555 O2 . Y1 . 84.86(19) yes
Y2 . O2 . Y1 . 84.86(19) yes
Y2 7_555 O2 . Y1 . 84.86(19) yes
Y2 5_555 O2 . Y1 . 84.86(19) yes
Y2 3_555 O2 . H6 . 95.1 no
Y2 . O2 . H6 . 95.1 no
Y2 7_555 O2 . H6 . 95.1 no
Y2 5_555 O2 . H6 . 95.1 no
Pr1 . O2 . H6 . 180.0 no
Y1 . O2 . H6 . 180.0 no
Y1 . O3 . Y3 . 102.20(16) yes
Pr1 . O3 . Y3 . 102.20(16) yes
Y1 . O3 . Y3 3_555 102.73(16) yes
Pr1 . O3 . Y3 3_555 102.73(16) yes
Y3 . O3 . Y3 3_555 103.59(17) yes
Y1 . O3 . H5 . 106.5 no
Pr1 . O3 . H5 . 106.5 no
Y3 . O3 . H5 . 121.8 no
Y3 3_555 O3 . H5 . 117.5 no
Y1 . O4 . Y2 . 102.56(16) yes
Pr1 . O4 . Y2 . 102.56(16) yes
Y1 . O4 . Y2 3_555 103.85(16) yes
Pr1 . O4 . Y2 3_555 103.85(16) yes
Y2 . O4 . Y2 3_555 101.64(16) yes
Y1 . O4 . H16 . 114.4 no
Pr1 . O4 . H16 . 114.4 no
Y2 . O4 . H16 . 120.4 no
Y2 3_555 O4 . H16 . 112.0 no
Y3 . O11 . Y3 7_555 96.26(15) yes
Y3 . O11 . C12 . 129.9(4) yes
Y3 7_555 O11 . C12 . 129.3(4) yes
O11 . C12 . C13 . 115.1(6) yes
O11 . C12 . C14 . 124.5(6) yes
C13 . C12 . C14 . 120.3(6) yes
C12 . C13 . H131 . 109.3 no
C12 . C13 . H132 . 109.8 no
H131 . C13 . H132 . 109.6 no
C12 . C13 . H133 . 109.3 no
H131 . C13 . H133 . 109.0 no
H132 . C13 . H133 . 109.8 no
C12 . C14 . C15 . 125.0(6) yes
C12 . C14 . H141 . 117.2 no
C15 . C14 . H141 . 117.9 no
C14 . C15 . C16 . 119.1(6) yes
C14 . C15 . O17 . 123.4(6) yes
C16 . C15 . O17 . 117.5(6) yes
C15 . C16 . H161 . 111.6 no
C15 . C16 . H162 . 110.1 no
H161 . C16 . H162 . 108.7 no
C15 . C16 . H163 . 110.7 no
H161 . C16 . H163 . 108.3 no
H162 . C16 . H163 . 107.3 no
C15 . O17 . Y3 . 133.7(4) yes
Y3 . O18 . C19 . 132.0(4) yes
O18 . C19 . C20 . 117.8(6) yes
O18 . C19 . C21 . 124.3(6) yes
C20 . C19 . C21 . 117.9(7) yes
C19 . C20 . H201 . 111.5 no
C19 . C20 . H202 . 110.3 no
H201 . C20 . H202 . 109.5 no
C19 . C20 . H203 . 108.9 no
H201 . C20 . H203 . 109.0 no
H202 . C20 . H203 . 107.5 no
C19 . C21 . C22 . 125.0(6) yes
C19 . C21 . H211 . 118.1 no
C22 . C21 . H211 . 116.9 no
C21 . C22 . C23 . 118.9(6) yes
C21 . C22 . O24 . 125.0(6) yes
C23 . C22 . O24 . 116.0(6) yes
C22 . C23 . H231 . 109.9 no
C22 . C23 . H232 . 111.1 no
H231 . C23 . H232 . 109.4 no
C22 . C23 . H233 . 109.5 no
H231 . C23 . H233 . 107.5 no
H232 . C23 . H233 . 109.4 no
C22 . O24 . Y3 . 133.0(4) yes
Y2 . O25 . C26 . 134.4(4) yes
O25 . C26 . C27 . 117.6(6) yes
O25 . C26 . C28 . 123.5(6) yes
C27 . C26 . C28 . 118.9(6) yes
C26 . C27 . H271 . 110.8 no
C26 . C27 . H272 . 110.2 no
H271 . C27 . H272 . 108.3 no
C26 . C27 . H273 . 110.9 no
H271 . C27 . H273 . 108.9 no
H272 . C27 . H273 . 107.6 no
C26 . C28 . C29 . 124.4(6) yes
C26 . C28 . H281 . 117.0 no
C29 . C28 . H281 . 118.5 no
C28 . C29 . C30 . 118.9(7) yes
C28 . C29 . O31 . 125.6(7) yes
C30 . C29 . O31 . 115.5(7) yes
C29 . C30 . H301 . 110.5 no
C29 . C30 . H302 . 109.9 no
H301 . C30 . H302 . 108.3 no
C29 . C30 . H303 . 109.9 no
H301 . C30 . H303 . 109.6 no
H302 . C30 . H303 . 108.7 no
C29 . O31 . Y2 . 133.8(5) yes
Y2 3_555 O32 . C33 . 135.0(5) yes
O32 . C33 . C34 . 117.0(7) yes
O32 . C33 . C35 . 122.4(7) yes
C34 . C33 . C35 . 120.5(7) yes
C33 . C34 . H341 . 109.3 no
C33 . C34 . H342 . 110.3 no
H341 . C34 . H342 . 108.6 no
C33 . C34 . H343 . 110.6 no
H341 . C34 . H343 . 108.1 no
H342 . C34 . H343 . 109.9 no
C33 . C35 . C36 . 124.1(6) yes
C33 . C35 . H351 . 118.2 no
C36 . C35 . H351 . 117.7 no
C35 . C36 . C37 . 120.5(6) yes
C35 . C36 . O38 . 125.2(7) yes
C37 . C36 . O38 . 114.3(6) yes
C36 . C37 . H371 . 109.7 no
C36 . C37 . H372 . 111.0 no
H371 . C37 . H372 . 108.6 no
C36 . C37 . H373 . 111.1 no
H371 . C37 . H373 . 107.7 no
H372 . C37 . H373 . 108.6 no
Y2 . O38 . C36 . 126.0(4) yes
Y2 . O38 . Y2 3_555 95.42(15) yes
C36 . O38 . Y2 3_555 129.9(4) yes
H412 4_465 O41 . H412 5_565 90.0 no
H412 4_465 O41 . H412 8_655 177.3 no
H412 5_565 O41 . H412 8_655 90.0 no
H412 4_465 O41 . H411 4_465 109.5 no
H412 5_565 O41 . H411 4_465 66.4 no
H412 8_655 O41 . H411 4_465 73.0 no
H412 4_465 O41 . H411 5_565 111.1 no
H412 5_565 O41 . H411 5_565 109.5 no
H412 8_655 O41 . H411 5_565 66.4 no
H411 4_465 O41 . H411 5_565 139.2 no
H412 4_465 O41 . H411 8_655 73.0 no
H412 5_565 O41 . H411 8_655 111.1 no
H412 8_655 O41 . H411 8_655 109.5 no
H411 4_465 O41 . H411 8_655 59.0 no
H411 5_565 O41 . H411 8_655 139.2 no
H412 4_465 O41 . H411 . 66.4 no
H412 5_565 O41 . H411 . 73.0 no
H412 8_655 O41 . H411 . 111.1 no
H411 4_465 O41 . H411 . 139.2 no
H411 5_565 O41 . H411 . 59.0 no
H412 4_465 O41 . H412 . 90.0 no
H412 5_565 O41 . H412 . 177.3 no
H412 8_655 O41 . H412 . 90.0 no
H411 4_465 O41 . H412 . 111.1 no
H411 5_565 O41 . H412 . 73.0 no
H411 8_655 O41 . H411 . 139.2 no
H411 8_655 O41 . H412 . 66.4 no
H411 . O41 . H412 . 109.5 no
H421 . O42 . H422 . 106.7 no

loop_
_geom_bond_atom_site_label_1
_geom_bond_site_symmetry_1
_geom_bond_atom_site_label_2
_geom_bond_site_symmetry_2
_geom_bond_distance
_geom_bond_publ_flag
Y1 . O3 3_555 2.448(4) yes
Y1 . O3 5_555 2.448(4) yes
Y1 . O3 7_555 2.448(4) yes
Y1 . O4 3_555 2.425(4) yes
Y1 . O4 5_555 2.425(4) yes
Y1 . O4 7_555 2.425(4) yes
Y1 . O1 . 2.929(8) yes
Y1 . O2 . 2.939(8) yes
Y1 . O3 . 2.448(4) yes
Y1 . O4 . 2.425(4) yes
Pr1 . O3 3_555 2.448(4) yes
Pr1 . O3 5_555 2.448(4) yes
Pr1 . O3 7_555 2.448(4) yes
Pr1 . O4 3_555 2.425(4) yes
Pr1 . O4 5_555 2.425(4) yes
Pr1 . O4 7_555 2.425(4) yes
Pr1 . O1 . 2.929(8) yes
Pr1 . O2 . 2.939(8) yes
Pr1 . O3 . 2.448(4) yes
Pr1 . O4 . 2.425(4) yes
Y2 . O38 7_555 2.393(4) yes
Y2 . O32 7_555 2.325(5) yes
Y2 . O4 7_555 2.277(4) yes
Y2 . O2 . 2.5297(9) yes
Y2 . O4 . 2.319(4) yes
Y2 . O25 . 2.321(4) yes
Y2 . O31 . 2.268(5) yes
Y2 . O38 . 2.424(4) yes
Y3 . O11 3_555 2.412(4) yes
Y3 . O3 7_555 2.285(4) yes
Y3 . O1 . 2.5611(10) yes
Y3 . O3 . 2.303(4) yes
Y3 . O11 . 2.428(4) yes
Y3 . O17 . 2.325(5) yes
Y3 . O18 . 2.304(5) yes
Y3 . O24 . 2.316(4) yes
O1 . H15 . 0.783 no
O2 . H6 . 1.018 no
O3 . H5 . 0.937 no
O4 . H16 . 0.900 no
O11 . C12 . 1.316(8) yes
C12 . C13 . 1.493(10) yes
C12 . C14 . 1.358(10) yes
C13 . H131 . 1.004 no
C13 . H132 . 0.994 no
C13 . H133 . 1.002 no
C14 . C15 . 1.416(10) yes
C14 . H141 . 1.016 no
C15 . C16 . 1.502(10) yes
C15 . O17 . 1.255(8) yes
C16 . H161 . 0.998 no
C16 . H162 . 1.011 no
C16 . H163 . 1.016 no
O18 . C19 . 1.272(8) yes
C19 . C20 . 1.501(11) yes
C19 . C21 . 1.413(10) yes
C20 . H201 . 0.990 no
C20 . H202 . 1.010 no
C20 . H203 . 1.016 no
C21 . C22 . 1.380(10) yes
C21 . H211 . 1.018 no
C22 . C23 . 1.504(10) yes
C22 . O24 . 1.277(8) yes
C23 . H231 . 1.012 no
C23 . H232 . 0.989 no
C23 . H233 . 1.013 no
O25 . C26 . 1.271(8) yes
C26 . C27 . 1.499(9) yes
C26 . C28 . 1.408(10) yes
C27 . H271 . 0.999 no
C27 . H272 . 1.016 no
C27 . H273 . 1.008 no
C28 . C29 . 1.399(10) yes
C28 . H281 . 1.013 no
C29 . C30 . 1.531(11) yes
C29 . O31 . 1.259(9) yes
C30 . H301 . 1.002 no
C30 . H302 . 1.013 no
C30 . H303 . 0.997 no
O32 . C33 . 1.268(9) yes
C33 . C34 . 1.490(11) yes
C33 . C35 . 1.430(11) yes
C34 . H341 . 1.017 no
C34 . H342 . 0.994 no
C34 . H343 . 1.001 no
C35 . C36 . 1.356(10) yes
C35 . H351 . 1.022 no
C36 . C37 . 1.506(10) yes
C36 . O38 . 1.298(8) yes
C37 . H371 . 1.011 no
C37 . H372 . 1.000 no
C37 . H373 . 1.011 no
O41 . H412 4_465 1.000 no
O41 . H412 5_565 1.000 no
O41 . H412 8_655 1.000 no
O41 . H411 4_465 1.000 no
O41 . H411 5_565 1.000 no
O41 . H411 8_655 1.000 no
O41 . H411 . 1.000 no
O41 . H412 . 1.000 no
O42 . H421 . 1.125 no
O42 . H422 . 0.903 no

loop_
_geom_hbond_atom_site_label_D
_geom_hbond_site_symmetry_D
_geom_hbond_atom_site_label_H
_geom_hbond_site_symmetry_H
_geom_hbond_atom_site_label_A
_geom_hbond_site_symmetry_A
_geom_hbond_angle_DHA
_geom_hbond_distance_DH
_geom_hbond_distance_HA
_geom_hbond_distance_DA
_geom_hbond_publ_flag
O3 . H5 . O25 3_555 168 0.94 1.89 2.815(2) yes
O4 . H16 . O24 . 158 0.90 1.96 2.809(2) yes
